data_4106688
loop_
_publ_author_name
'Dong Li'
'Jie Song'
'Panchao Yin'
'Silas Simotwo'
'Andrew J. Bassler'
'YuYu Aung'
'James E. Roberts'
'Kenneth I. Hardcastle'
'Craig L. Hill'
'Tianbo Liu'

_publ_section_title
;
 Inorganic-Organic Hybrid Vesicles with Counterion- and pH-Controlled
 Fluorescent Properties
;
_journal_name_full 'Journal of the American Chemical Society'
_journal_page_first 14010
_journal_page_last 14016
_journal_paper_doi 10.1021/ja204034g
_journal_volume 133
_journal_year 2011
_chemical_formula_sum 'C40 H88 N4 O19 V6'
_chemical_formula_weight 1234.78
_chemical_name_systematic
; 
 ? 
;
_space_group_IT_number 73
_symmetry_cell_setting orthorhombic
_symmetry_space_group_name_Hall '-I 2b 2c'
_symmetry_space_group_name_H-M 'I b c a'
_atom_sites_solution_hydrogens geom
_atom_sites_solution_primary direct
_atom_sites_solution_secondary difmap
_audit_creation_method SHELXL-97
_cell_angle_alpha 90.00
_cell_angle_beta 90.00
_cell_angle_gamma 90.00
_cell_formula_units_Z 8
_cell_length_a 20.8395(7)
_cell_length_b 23.0194(7)
_cell_length_c 24.8572(8)
_cell_measurement_reflns_used 9028
_cell_measurement_temperature 173(2)
_cell_measurement_theta_max 24.16
_cell_measurement_theta_min 2.30
_cell_volume 11924.3(7)
_computing_cell_refinement 'Bruker SAINT'
_computing_data_collection 'Bruker APEX2'
_computing_data_reduction 'Bruker SAINT'
_computing_molecular_graphics 'Bruker SHELXTL'
_computing_structure_refinement 'SHELXL-97 (Sheldrick, 1997)'
_computing_structure_solution 'SHELXS-97 (Sheldrick, 1990)'
_diffrn_ambient_temperature 173(2)
_diffrn_measured_fraction_theta_full 1.000
_diffrn_measured_fraction_theta_max 1.000
_diffrn_measurement_device_type 'Bruker APEX-II CCD'
_diffrn_measurement_method '\f and \w scans'
_diffrn_radiation_monochromator graphite
_diffrn_radiation_source 'fine-focus sealed tube'
_diffrn_radiation_type MoK\a
_diffrn_radiation_wavelength 0.71073
_diffrn_reflns_av_R_equivalents 0.0862
_diffrn_reflns_av_sigmaI/netI 0.0472
_diffrn_reflns_limit_h_max 26
_diffrn_reflns_limit_h_min -23
_diffrn_reflns_limit_k_max 28
_diffrn_reflns_limit_k_min -28
_diffrn_reflns_limit_l_max 30
_diffrn_reflns_limit_l_min -30
_diffrn_reflns_number 64994
_diffrn_reflns_theta_full 26.38
_diffrn_reflns_theta_max 26.38
_diffrn_reflns_theta_min 1.64
_diffrn_standards_number 0
_exptl_absorpt_coefficient_mu 0.967
_exptl_absorpt_correction_T_max 0.9443
_exptl_absorpt_correction_T_min 0.6984
_exptl_absorpt_correction_type multi-scan
_exptl_absorpt_process_details sadabs
_exptl_crystal_colour red
_exptl_crystal_density_diffrn 1.376
_exptl_crystal_description block
_exptl_crystal_F_000 5168
_exptl_crystal_size_max 0.40
_exptl_crystal_size_mid 0.15
_exptl_crystal_size_min 0.06
_refine_diff_density_max 0.389
_refine_diff_density_min -0.263
_refine_diff_density_rms 0.071
_refine_ls_extinction_method none
_refine_ls_goodness_of_fit_ref 1.027
_refine_ls_hydrogen_treatment constr
_refine_ls_matrix_type full
_refine_ls_number_parameters 318
_refine_ls_number_reflns 6113
_refine_ls_number_restraints 0
_refine_ls_restrained_S_all 1.027
_refine_ls_R_factor_all 0.0599
_refine_ls_R_factor_gt 0.0418
_refine_ls_shift/su_max 0.006
_refine_ls_shift/su_mean 0.000
_refine_ls_structure_factor_coef Fsqd
_refine_ls_weighting_details 'calc w=1/[\s^2^(Fo^2^)+(0.0557P)^2^+11.2452P] where P=(Fo^2^+2Fc^2^)/3'
_refine_ls_weighting_scheme calc
_refine_ls_wR_factor_gt 0.1056
_refine_ls_wR_factor_ref 0.1137
_reflns_number_gt 4680
_reflns_number_total 6113
_reflns_threshold_expression >2sigma(I)
_cod_data_source_file ja204034g_si_002.cif
_cod_data_source_block js080624_2s
_cod_database_code 4106688

loop_
_symmetry_equiv_pos_as_xyz
'x, y, z'
'-x+1/2, -y, z+1/2'
'-x, y+1/2, -z+1/2'
'x+1/2, -y+1/2, -z'
'x+1/2, y+1/2, z+1/2'
'-x+1, -y+1/2, z+1'
'-x+1/2, y+1, -z+1'
'x+1, -y+1, -z+1/2'
'-x, -y, -z'
'x-1/2, y, -z-1/2'
'x, -y-1/2, z-1/2'
'-x-1/2, y-1/2, z'
'-x+1/2, -y+1/2, -z+1/2'
'x, y+1/2, -z'
'x+1/2, -y, z'
'-x, y, z+1/2'

loop_
_atom_site_label
_atom_site_type_symbol
_atom_site_fract_x
_atom_site_fract_y
_atom_site_fract_z
_atom_site_U_iso_or_equiv
_atom_site_adp_type
_atom_site_occupancy
_atom_site_symmetry_multiplicity
_atom_site_calc_flag
_atom_site_refinement_flags
C1 C 0.40530(13) 0.15238(11) 0.20399(11) 0.0306(6) Uani 1 1 d .
C2 C 0.38306(14) 0.18911(12) 0.15596(11) 0.0316(6) Uani 1 1 d .
H2A H 0.4190 0.2142 0.1441 0.038 Uiso 1 1 calc R
H2B H 0.3720 0.1629 0.1258 0.038 Uiso 1 1 calc R
C3 C 0.35243(13) 0.11125(11) 0.22221(11) 0.0295(6) Uani 1 1 d .
H3A H 0.3414 0.0847 0.1923 0.035 Uiso 1 1 calc R
H3B H 0.3684 0.0873 0.2525 0.035 Uiso 1 1 calc R
C4 C 0.42545(13) 0.19243(11) 0.25038(12) 0.0320(6) Uani 1 1 d .
H4A H 0.4409 0.1685 0.2808 0.038 Uiso 1 1 calc R
H4B H 0.4614 0.2174 0.2384 0.038 Uiso 1 1 calc R
C1S C 0.21755(18) 0.21036(15) 0.45736(12) 0.0483(8) Uani 1 1 d .
H1S1 H 0.1948 0.2364 0.4320 0.058 Uiso 1 1 calc R
H1S2 H 0.2512 0.1897 0.4368 0.058 Uiso 1 1 calc R
C2S C 0.1700(2) 0.16579(18) 0.47832(14) 0.0622(10) Uani 1 1 d .
H2S1 H 0.1939 0.1335 0.4954 0.075 Uiso 1 1 calc R
H2S2 H 0.1429 0.1841 0.5063 0.075 Uiso 1 1 calc R
C3S C 0.1282(2) 0.1421(2) 0.43535(15) 0.0732(12) Uani 1 1 d .
H3S1 H 0.1557 0.1289 0.4053 0.088 Uiso 1 1 calc R
H3S2 H 0.1007 0.1738 0.4216 0.088 Uiso 1 1 calc R
C4S C 0.0864(3) 0.0930(2) 0.45210(18) 0.1031(19) Uani 1 1 d .
H4S1 H 0.1130 0.0589 0.4599 0.155 Uiso 1 1 calc R
H4S2 H 0.0564 0.0837 0.4230 0.155 Uiso 1 1 calc R
H4S3 H 0.0623 0.1040 0.4844 0.155 Uiso 1 1 calc R
C5S C 0.29848(17) 0.28550(14) 0.47045(12) 0.0470(8) Uani 1 1 d .
H5S1 H 0.3303 0.2598 0.4529 0.056 Uiso 1 1 calc R
H5S2 H 0.2757 0.3069 0.4417 0.056 Uiso 1 1 calc R
C6S C 0.3342(2) 0.32904(18) 0.50480(13) 0.0590(10) Uani 1 1 d .
H6S1 H 0.3032 0.3510 0.5271 0.071 Uiso 1 1 calc R
H6S2 H 0.3638 0.3082 0.5293 0.071 Uiso 1 1 calc R
C7S C 0.3718(2) 0.37060(17) 0.47035(15) 0.0641(10) Uani 1 1 d .
H7S1 H 0.4029 0.3481 0.4485 0.077 Uiso 1 1 calc R
H7S2 H 0.3420 0.3902 0.4452 0.077 Uiso 1 1 calc R
C8S C 0.4077(2) 0.4159(2) 0.50135(19) 0.0953(16) Uani 1 1 d .
H8S1 H 0.3771 0.4403 0.5211 0.143 Uiso 1 1 calc R
H8S2 H 0.4324 0.4401 0.4764 0.143 Uiso 1 1 calc R
H8S3 H 0.4368 0.3971 0.5268 0.143 Uiso 1 1 calc R
C9S C 0.32867(15) 0.53374(12) 0.28947(12) 0.0366(7) Uani 1 1 d .
H9S1 H 0.3562 0.5618 0.3089 0.044 Uiso 1 1 calc R
H9S2 H 0.2966 0.5563 0.2688 0.044 Uiso 1 1 calc R
C10S C 0.29374(18) 0.49695(14) 0.33034(15) 0.0540(9) Uani 1 1 d .
H10A H 0.2704 0.4656 0.3114 0.065 Uiso 1 1 calc R
H10B H 0.3256 0.4785 0.3545 0.065 Uiso 1 1 calc R
C11S C 0.2475(2) 0.53082(15) 0.36328(18) 0.0687(12) Uani 1 1 d .
H11A H 0.2103 0.5408 0.3403 0.082 Uiso 1 1 calc R
H11B H 0.2683 0.5677 0.3739 0.082 Uiso 1 1 calc R
C12S C 0.22296(19) 0.50196(15) 0.41300(15) 0.0620(10) Uani 1 1 d .
H12A H 0.2041 0.4643 0.4036 0.093 Uiso 1 1 calc R
H12B H 0.1902 0.5266 0.4298 0.093 Uiso 1 1 calc R
H12C H 0.2585 0.4960 0.4382 0.093 Uiso 1 1 calc R
C13S C 0.41163(14) 0.45596(11) 0.27953(11) 0.0327(6) Uani 1 1 d .
H13A H 0.3831 0.4284 0.2987 0.039 Uiso 1 1 calc R
H13B H 0.4363 0.4334 0.2526 0.039 Uiso 1 1 calc R
C14S C 0.45822(15) 0.48183(12) 0.31978(12) 0.0395(7) Uani 1 1 d .
H14A H 0.4892 0.5071 0.3007 0.047 Uiso 1 1 calc R
H14B H 0.4343 0.5062 0.3458 0.047 Uiso 1 1 calc R
C15S C 0.49419(17) 0.43515(13) 0.34974(13) 0.0469(8) Uani 1 1 d .
H15A H 0.5148 0.4089 0.3234 0.056 Uiso 1 1 calc R
H15B H 0.4632 0.4119 0.3709 0.056 Uiso 1 1 calc R
C16S C 0.54508(19) 0.45877(16) 0.38723(14) 0.0611(10) Uani 1 1 d .
H16A H 0.5765 0.4811 0.3665 0.092 Uiso 1 1 calc R
H16B H 0.5667 0.4264 0.4054 0.092 Uiso 1 1 calc R
H16C H 0.5250 0.4840 0.4141 0.092 Uiso 1 1 calc R
N1 N 0.46152(12) 0.11680(10) 0.19003(10) 0.0381(6) Uani 1 1 d .
H1N H 0.4558 0.0963 0.1572 0.046 Uiso 1 1 d R
H2N H 0.4990 0.1419 0.1825 0.046 Uiso 1 1 d R
N1S N 0.2500 0.24759(16) 0.5000 0.0438(9) Uani 1 2 d S
N2S N 0.37022(16) 0.5000 0.2500 0.0329(8) Uani 1 2 d S
O1 O 0.34194(9) 0.14498(8) 0.34165(7) 0.0331(5) Uani 1 1 d .
O2 O 0.29587(8) 0.14154(7) 0.23891(7) 0.0241(4) Uani 1 1 d .
O3 O 0.37391(8) 0.22806(7) 0.26812(7) 0.0250(4) Uani 1 1 d .
O4 O 0.21769(9) 0.16852(7) 0.32140(7) 0.0271(4) Uani 1 1 d .
O5 O 0.29600(9) 0.25472(7) 0.34973(7) 0.0278(4) Uani 1 1 d .
O6 O 0.17195(9) 0.16333(7) 0.22106(7) 0.0273(4) Uani 1 1 d .
O7 O 0.24995(9) 0.13804(8) 0.13596(7) 0.0332(5) Uani 1 1 d .
O8 O 0.32880(9) 0.22478(7) 0.16799(7) 0.0257(4) Uani 1 1 d .
O9 O 0.40899(9) 0.31337(8) 0.19772(8) 0.0343(5) Uani 1 1 d .
O10 O 0.2500 0.2500 0.2500 0.0220(5) Uani 1 2 d S
V1 V 0.29921(2) 0.188830(18) 0.306749(17) 0.02570(13) Uani 1 1 d .
V2 V 0.24401(2) 0.186055(18) 0.182506(17) 0.02628(13) Uani 1 1 d .
V3 V 0.34112(2) 0.291910(18) 0.220845(18) 0.02658(13) Uani 1 1 d .

loop_
_atom_site_aniso_label
_atom_site_aniso_U_11
_atom_site_aniso_U_22
_atom_site_aniso_U_33
_atom_site_aniso_U_23
_atom_site_aniso_U_13
_atom_site_aniso_U_12
C1 0.0284(15) 0.0246(14) 0.0388(15) -0.0017(11) 0.0011(12) 0.0034(11)
C2 0.0297(16) 0.0302(15) 0.0350(15) -0.0024(12) 0.0068(13) 0.0015(12)
C3 0.0333(16) 0.0201(13) 0.0353(15) -0.0023(11) -0.0015(13) 0.0014(11)
C4 0.0271(15) 0.0261(14) 0.0428(16) 0.0004(12) -0.0019(13) 0.0001(11)
C1S 0.066(2) 0.0499(19) 0.0293(16) -0.0032(14) 0.0015(16) -0.0093(17)
C2S 0.078(3) 0.067(2) 0.0411(19) 0.0008(18) 0.0085(19) -0.015(2)
C3S 0.085(3) 0.084(3) 0.050(2) -0.009(2) 0.010(2) -0.029(2)
C4S 0.130(5) 0.106(4) 0.073(3) -0.014(3) 0.015(3) -0.061(4)
C5S 0.060(2) 0.0511(19) 0.0295(16) -0.0003(14) 0.0026(15) -0.0034(17)
C6S 0.063(2) 0.078(3) 0.0360(18) -0.0112(17) 0.0053(17) -0.011(2)
C7S 0.066(3) 0.069(3) 0.057(2) -0.004(2) 0.009(2) -0.013(2)
C8S 0.075(3) 0.116(4) 0.095(3) -0.031(3) 0.012(3) -0.035(3)
C9S 0.0378(17) 0.0224(14) 0.0495(18) 0.0015(13) 0.0072(14) 0.0037(12)
C10S 0.063(2) 0.0325(17) 0.067(2) 0.0022(16) 0.0181(19) -0.0052(16)
C11S 0.071(3) 0.042(2) 0.093(3) 0.011(2) 0.035(2) 0.0089(19)
C12S 0.070(3) 0.049(2) 0.067(2) 0.0052(19) 0.022(2) 0.005(2)
C13S 0.0389(17) 0.0182(13) 0.0412(16) 0.0016(12) -0.0017(13) 0.0015(12)
C14S 0.0407(18) 0.0279(15) 0.0499(18) -0.0022(13) -0.0048(15) -0.0002(13)
C15S 0.057(2) 0.0352(17) 0.0489(18) -0.0037(14) -0.0084(17) 0.0055(15)
C16S 0.063(3) 0.060(2) 0.061(2) -0.0048(19) -0.015(2) 0.010(2)
N1 0.0329(14) 0.0286(13) 0.0529(15) -0.0057(11) 0.0057(12) 0.0043(11)
N1S 0.059(2) 0.045(2) 0.0273(18) 0.000 0.0028(18) 0.000
N2S 0.0332(19) 0.0189(16) 0.047(2) -0.0002(14) 0.000 0.000
O1 0.0375(12) 0.0255(10) 0.0364(11) 0.0050(8) -0.0067(9) 0.0001(8)
O2 0.0275(10) 0.0178(8) 0.0270(9) -0.0003(7) -0.0020(8) 0.0012(7)
O3 0.0256(10) 0.0188(8) 0.0307(10) 0.0011(7) -0.0022(8) -0.0008(7)
O4 0.0322(10) 0.0198(9) 0.0294(10) 0.0057(7) 0.0015(8) -0.0012(8)
O5 0.0334(11) 0.0268(9) 0.0233(9) 0.0000(7) -0.0041(8) -0.0016(8)
O6 0.0300(10) 0.0174(9) 0.0345(10) -0.0018(8) -0.0038(8) -0.0048(7)
O7 0.0399(12) 0.0260(10) 0.0337(10) -0.0050(8) -0.0033(9) 0.0001(8)
O8 0.0278(10) 0.0205(9) 0.0288(10) -0.0006(7) 0.0020(8) 0.0002(7)
O9 0.0318(11) 0.0284(10) 0.0427(11) 0.0047(8) 0.0019(9) -0.0042(8)
O10 0.0253(13) 0.0192(12) 0.0215(12) 0.0017(10) -0.0013(11) -0.0019(10)
V1 0.0307(3) 0.0209(2) 0.0255(2) 0.00325(18) -0.00260(19) 0.00144(19)
V2 0.0299(3) 0.0214(2) 0.0276(2) -0.00333(18) -0.0044(2) -0.00057(19)
V3 0.0269(3) 0.0177(2) 0.0351(3) 0.00269(18) 0.0012(2) -0.00263(18)

loop_
_atom_type_symbol
_atom_type_description
_atom_type_scat_dispersion_real
_atom_type_scat_dispersion_imag
_atom_type_scat_source
C C 0.0033 0.0016 'International Tables Vol C Tables 4.2.6.8 and 6.1.1.4'
H H 0.0000 0.0000 'International Tables Vol C Tables 4.2.6.8 and 6.1.1.4'
N N 0.0061 0.0033 'International Tables Vol C Tables 4.2.6.8 and 6.1.1.4'
O O 0.0106 0.0060 'International Tables Vol C Tables 4.2.6.8 and 6.1.1.4'
V V 0.3005 0.5294 'International Tables Vol C Tables 4.2.6.8 and 6.1.1.4'

loop_
_geom_angle_atom_site_label_1
_geom_angle_atom_site_label_2
_geom_angle_atom_site_label_3
_geom_angle
_geom_angle_site_symmetry_1
_geom_angle_site_symmetry_3
N1 C1 C3 107.5(2) . .
N1 C1 C2 111.3(2) . .
C3 C1 C2 110.8(2) . .
N1 C1 C4 107.1(2) . .
C3 C1 C4 110.4(2) . .
C2 C1 C4 109.6(2) . .
O8 C2 C1 113.1(2) . .
O8 C2 H2A 109.0 . .
C1 C2 H2A 109.0 . .
O8 C2 H2B 109.0 . .
C1 C2 H2B 109.0 . .
H2A C2 H2B 107.8 . .
O2 C3 C1 112.3(2) . .
O2 C3 H3A 109.1 . .
C1 C3 H3A 109.1 . .
O2 C3 H3B 109.1 . .
C1 C3 H3B 109.1 . .
H3A C3 H3B 107.9 . .
O3 C4 C1 111.9(2) . .
O3 C4 H4A 109.2 . .
C1 C4 H4A 109.2 . .
O3 C4 H4B 109.2 . .
C1 C4 H4B 109.2 . .
H4A C4 H4B 107.9 . .
C2S C1S N1S 115.6(2) . .
C2S C1S H1S1 108.4 . .
N1S C1S H1S1 108.4 . .
C2S C1S H1S2 108.4 . .
N1S C1S H1S2 108.4 . .
H1S1 C1S H1S2 107.5 . .
C3S C2S C1S 112.6(3) . .
C3S C2S H2S1 109.1 . .
C1S C2S H2S1 109.1 . .
C3S C2S H2S2 109.1 . .
C1S C2S H2S2 109.1 . .
H2S1 C2S H2S2 107.8 . .
C2S C3S C4S 115.0(3) . .
C2S C3S H3S1 108.5 . .
C4S C3S H3S1 108.5 . .
C2S C3S H3S2 108.5 . .
C4S C3S H3S2 108.5 . .
H3S1 C3S H3S2 107.5 . .
C3S C4S H4S1 109.5 . .
C3S C4S H4S2 109.5 . .
H4S1 C4S H4S2 109.5 . .
C3S C4S H4S3 109.5 . .
H4S1 C4S H4S3 109.5 . .
H4S2 C4S H4S3 109.5 . .
C6S C5S N1S 115.7(2) . .
C6S C5S H5S1 108.4 . .
N1S C5S H5S1 108.4 . .
C6S C5S H5S2 108.4 . .
N1S C5S H5S2 108.4 . .
H5S1 C5S H5S2 107.4 . .
C7S C6S C5S 110.9(3) . .
C7S C6S H6S1 109.5 . .
C5S C6S H6S1 109.5 . .
C7S C6S H6S2 109.5 . .
C5S C6S H6S2 109.5 . .
H6S1 C6S H6S2 108.0 . .
C8S C7S C6S 114.2(3) . .
C8S C7S H7S1 108.7 . .
C6S C7S H7S1 108.7 . .
C8S C7S H7S2 108.7 . .
C6S C7S H7S2 108.7 . .
H7S1 C7S H7S2 107.6 . .
C7S C8S H8S1 109.5 . .
C7S C8S H8S2 109.5 . .
H8S1 C8S H8S2 109.5 . .
C7S C8S H8S3 109.5 . .
H8S1 C8S H8S3 109.5 . .
H8S2 C8S H8S3 109.5 . .
C10S C9S N2S 115.0(2) . .
C10S C9S H9S1 108.5 . .
N2S C9S H9S1 108.5 . .
C10S C9S H9S2 108.5 . .
N2S C9S H9S2 108.5 . .
H9S1 C9S H9S2 107.5 . .
C11S C10S C9S 112.9(3) . .
C11S C10S H10A 109.0 . .
C9S C10S H10A 109.0 . .
C11S C10S H10B 109.0 . .
C9S C10S H10B 109.0 . .
H10A C10S H10B 107.8 . .
C10S C11S C12S 116.4(3) . .
C10S C11S H11A 108.2 . .
C12S C11S H11A 108.2 . .
C10S C11S H11B 108.2 . .
C12S C11S H11B 108.2 . .
H11A C11S H11B 107.3 . .
C11S C12S H12A 109.5 . .
C11S C12S H12B 109.5 . .
H12A C12S H12B 109.5 . .
C11S C12S H12C 109.5 . .
H12A C12S H12C 109.5 . .
H12B C12S H12C 109.5 . .
C14S C13S N2S 114.8(2) . .
C14S C13S H13A 108.6 . .
N2S C13S H13A 108.6 . .
C14S C13S H13B 108.6 . .
N2S C13S H13B 108.6 . .
H13A C13S H13B 107.5 . .
C15S C14S C13S 111.4(2) . .
C15S C14S H14A 109.4 . .
C13S C14S H14A 109.4 . .
C15S C14S H14B 109.4 . .
C13S C14S H14B 109.4 . .
H14A C14S H14B 108.0 . .
C14S C15S C16S 113.4(3) . .
C14S C15S H15A 108.9 . .
C16S C15S H15A 108.9 . .
C14S C15S H15B 108.9 . .
C16S C15S H15B 108.9 . .
H15A C15S H15B 107.7 . .
C15S C16S H16A 109.5 . .
C15S C16S H16B 109.5 . .
H16A C16S H16B 109.5 . .
C15S C16S H16C 109.5 . .
H16A C16S H16C 109.5 . .
H16B C16S H16C 109.5 . .
C1 N1 H1N 112.2 . .
C1 N1 H2N 110.3 . .
H1N N1 H2N 103.2 . .
C1S N1S C1S 111.4(3) 7_545 .
C1S N1S C5S 111.3(2) 7_545 .
C1S N1S C5S 106.35(17) . .
C1S N1S C5S 106.35(17) 7_545 7_545
C1S N1S C5S 111.3(2) . 7_545
C5S N1S C5S 110.1(3) . 7_545
C13S N2S C13S 110.8(3) . 8_455
C13S N2S C9S 107.10(15) . 8_455
C13S N2S C9S 110.60(16) 8_455 8_455
C13S N2S C9S 110.60(16) . .
C13S N2S C9S 107.09(15) 8_455 .
C9S N2S C9S 110.6(3) 8_455 .
C3 O2 V1 118.63(15) . .
C3 O2 V2 118.72(15) . .
V1 O2 V2 108.80(7) . .
C4 O3 V3 119.97(16) . .
C4 O3 V1 117.85(15) . .
V3 O3 V1 109.92(8) . .
V1 O4 V3 112.46(9) . 13
V2 O5 V1 112.46(9) 13 .
V3 O6 V2 112.10(9) 13 .
C2 O8 V2 118.54(15) . .
C2 O8 V3 118.00(16) . .
V2 O8 V3 109.27(8) . .
V2 O10 V2 180.0 . 13
V2 O10 V1 94.831(16) . .
V2 O10 V1 85.167(16) 13 .
V2 O10 V1 85.173(16) . 13
V2 O10 V1 94.829(16) 13 13
V1 O10 V1 180.0 . 13
V2 O10 V3 84.966(17) . 13
V2 O10 V3 95.034(17) 13 13
V1 O10 V3 85.073(16) . 13
V1 O10 V3 94.928(16) 13 13
V2 O10 V3 95.035(17) . .
V2 O10 V3 84.965(17) 13 .
V1 O10 V3 94.930(16) . .
V1 O10 V3 85.068(16) 13 .
V3 O10 V3 180.0 13 .
O1 V1 O4 104.58(9) . .
O1 V1 O5 102.90(9) . .
O4 V1 O5 93.54(8) . .
O1 V1 O2 97.61(8) . .
O4 V1 O2 89.79(8) . .
O5 V1 O2 157.64(7) . .
O1 V1 O3 96.30(9) . .
O4 V1 O3 158.57(8) . .
O5 V1 O3 86.37(7) . .
O2 V1 O3 82.60(7) . .
O1 V1 O10 172.44(7) . .
O4 V1 O10 81.87(6) . .
O5 V1 O10 80.35(5) . .
O2 V1 O10 78.24(5) . .
O3 V1 O10 76.99(5) . .
O1 V1 V2 135.79(7) . 13
O4 V1 V2 87.05(6) . 13
O5 V1 V2 33.05(5) . 13
O2 V1 V2 125.39(5) . 13
O3 V1 V2 81.23(5) . 13
O10 V1 V2 47.333(11) . 13
O1 V1 V3 138.60(7) . 13
O4 V1 V3 34.34(5) . 13
O5 V1 V3 88.62(6) . 13
O2 V1 V3 81.73(5) . 13
O3 V1 V3 124.33(5) . 13
O10 V1 V3 47.578(12) . 13
V2 V1 V3 66.093(15) 13 13
O7 V2 O5 103.77(9) . 13
O7 V2 O6 103.92(9) . .
O5 V2 O6 93.96(8) 13 .
O7 V2 O8 96.21(9) . .
O5 V2 O8 89.50(8) 13 .
O6 V2 O8 158.10(8) . .
O7 V2 O2 96.22(8) . .
O5 V2 O2 159.34(7) 13 .
O6 V2 O2 86.13(7) . .
O8 V2 O2 83.15(7) . .
O7 V2 O10 171.99(7) . .
O5 V2 O10 81.97(6) 13 .
O6 V2 O10 80.98(5) . .
O8 V2 O10 78.09(5) . .
O2 V2 O10 77.64(5) . .
O7 V2 V3 137.08(7) . 13
O5 V2 V3 87.40(6) 13 13
O6 V2 V3 33.29(5) . 13
O8 V2 V3 125.62(5) . 13
O2 V2 V3 81.36(5) . 13
O10 V2 V3 47.717(12) . 13
O7 V2 V1 137.84(7) . 13
O5 V2 V1 34.50(5) 13 13
O6 V2 V1 88.96(5) . 13
O8 V2 V1 81.70(5) . 13
O2 V2 V1 124.96(5) . 13
O10 V2 V1 47.499(12) . 13
V3 V2 V1 66.217(15) 13 13
O9 V3 O6 104.19(9) . 13
O9 V3 O4 103.21(9) . 13
O6 V3 O4 94.21(8) 13 13
O9 V3 O3 97.78(9) . .
O6 V3 O3 90.06(7) 13 .
O4 V3 O3 156.81(8) 13 .
O9 V3 O8 96.50(9) . .
O6 V3 O8 158.74(8) 13 .
O4 V3 O8 85.66(8) 13 .
O3 V3 O8 82.25(7) . .
O9 V3 O10 172.45(7) . .
O6 V3 O10 81.90(6) 13 .
O4 V3 O10 80.51(6) 13 .
O3 V3 O10 77.54(5) . .
O8 V3 O10 77.11(5) . .
O9 V3 V2 138.48(7) . 13
O6 V3 V2 34.60(6) 13 13
O4 V3 V2 88.85(6) 13 13
O3 V3 V2 81.80(5) . 13
O8 V3 V2 124.24(5) . 13
O10 V3 V2 47.319(12) . 13
O9 V3 V1 136.31(7) . 13
O6 V3 V1 87.24(6) 13 13
O4 V3 V1 33.21(6) 13 13
O3 V3 V1 124.65(5) . 13
O8 V3 V1 81.04(5) . 13
O10 V3 V1 47.351(12) . 13
V2 V3 V1 65.838(15) 13 13

loop_
_geom_bond_atom_site_label_1
_geom_bond_atom_site_label_2
_geom_bond_distance
_geom_bond_site_symmetry_2
C1 N1 1.471(3) .
C1 C3 1.522(4) .
C1 C2 1.535(4) .
C1 C4 1.535(4) .
C2 O8 1.429(3) .
C2 H2A 0.9900 .
C2 H2B 0.9900 .
C3 O2 1.431(3) .
C3 H3A 0.9900 .
C3 H3B 0.9900 .
C4 O3 1.421(3) .
C4 H4A 0.9900 .
C4 H4B 0.9900 .
C1S C2S 1.518(5) .
C1S N1S 1.522(4) .
C1S H1S1 0.9900 .
C1S H1S2 0.9900 .
C2S C3S 1.482(5) .
C2S H2S1 0.9900 .
C2S H2S2 0.9900 .
C3S C4S 1.486(5) .
C3S H3S1 0.9900 .
C3S H3S2 0.9900 .
C4S H4S1 0.9800 .
C4S H4S2 0.9800 .
C4S H4S3 0.9800 .
C5S C6S 1.512(5) .
C5S N1S 1.524(4) .
C5S H5S1 0.9900 .
C5S H5S2 0.9900 .
C6S C7S 1.505(5) .
C6S H6S1 0.9900 .
C6S H6S2 0.9900 .
C7S C8S 1.496(5) .
C7S H7S1 0.9900 .
C7S H7S2 0.9900 .
C8S H8S1 0.9800 .
C8S H8S2 0.9800 .
C8S H8S3 0.9800 .
C9S C10S 1.510(4) .
C9S N2S 1.522(3) .
C9S H9S1 0.9900 .
C9S H9S2 0.9900 .
C10S C11S 1.486(5) .
C10S H10A 0.9900 .
C10S H10B 0.9900 .
C11S C12S 1.493(5) .
C11S H11A 0.9900 .
C11S H11B 0.9900 .
C12S H12A 0.9800 .
C12S H12B 0.9800 .
C12S H12C 0.9800 .
C13S C14S 1.516(4) .
C13S N2S 1.520(3) .
C13S H13A 0.9900 .
C13S H13B 0.9900 .
C14S C15S 1.507(4) .
C14S H14A 0.9900 .
C14S H14B 0.9900 .
C15S C16S 1.513(5) .
C15S H15A 0.9900 .
C15S H15B 0.9900 .
C16S H16A 0.9800 .
C16S H16B 0.9800 .
C16S H16C 0.9800 .
N1 H1N 0.9490 .
N1 H2N 0.9891 .
N1S C1S 1.522(4) 7_545
N1S C5S 1.524(4) 7_545
N2S C13S 1.520(3) 8_455
N2S C9S 1.522(3) 8_455
O1 V1 1.6014(18) .
O2 V1 2.0084(17) .
O2 V2 2.0455(17) .
O3 V3 2.0020(17) .
O3 V1 2.0399(18) .
O4 V1 1.7993(19) .
O4 V3 1.8533(18) 13
O5 V2 1.7875(17) 13
O5 V1 1.8566(17) .
O6 V3 1.7947(18) 13
O6 V2 1.8566(18) .
O7 V2 1.6050(18) .
O8 V2 2.0118(18) .
O8 V3 2.0444(17) .
O9 V3 1.6047(19) .
O10 V2 2.2354(4) .
O10 V2 2.2355(4) 13
O10 V1 2.2415(4) .
O10 V1 2.2415(4) 13
O10 V3 2.2497(4) 13
O10 V3 2.2498(4) .
V1 V2 3.0294(6) 13
V1 V3 3.0363(7) 13
V2 O5 1.7877(17) 13
V2 V3 3.0292(7) 13
V2 V1 3.0296(6) 13
V3 O6 1.7947(18) 13
V3 O4 1.8533(18) 13
V3 V2 3.0292(7) 13
V3 V1 3.0363(7) 13

loop_
_geom_hbond_atom_site_label_D
_geom_hbond_atom_site_label_H
_geom_hbond_atom_site_label_A
_geom_hbond_distance_DH
_geom_hbond_distance_HA
_geom_hbond_distance_DA
_geom_hbond_angle_DHA
_geom_hbond_site_symmetry_A
N1 H2N O9 0.99 2.21 3.147(3) 157.7 6_554

loop_
_geom_torsion_atom_site_label_1
_geom_torsion_atom_site_label_2
_geom_torsion_atom_site_label_3
_geom_torsion_atom_site_label_4
_geom_torsion
_geom_torsion_site_symmetry_1
_geom_torsion_site_symmetry_4
N1 C1 C2 O8 -179.5(2) . .
C3 C1 C2 O8 61.0(3) . .
C4 C1 C2 O8 -61.1(3) . .
N1 C1 C3 O2 177.7(2) . .
C2 C1 C3 O2 -60.4(3) . .
C4 C1 C3 O2 61.2(3) . .
N1 C1 C4 O3 -178.6(2) . .
C3 C1 C4 O3 -61.9(3) . .
C2 C1 C4 O3 60.5(3) . .
N1S C1S C2S C3S 165.1(3) . .
C1S C2S C3S C4S 172.7(4) . .
N1S C5S C6S C7S -170.2(3) . .
C5S C6S C7S C8S 178.9(4) . .
N2S C9S C10S C11S -172.6(3) . .
C9S C10S C11S C12S -165.4(4) . .
N2S C13S C14S C15S 176.3(3) . .
C13S C14S C15S C16S 175.4(3) . .
C2S C1S N1S C1S 54.5(3) . 7_545
C2S C1S N1S C5S 176.0(3) . .
C2S C1S N1S C5S -64.0(4) . 7_545
C6S C5S N1S C1S -61.8(4) . 7_545
C6S C5S N1S C1S 176.6(3) . .
C6S C5S N1S C5S 55.9(3) . 7_545
C14S C13S N2S C13S 57.4(2) . 8_455
C14S C13S N2S C9S 178.2(2) . 8_455
C14S C13S N2S C9S -61.2(3) . .
C10S C9S N2S C13S -47.5(4) . .
C10S C9S N2S C13S -168.3(3) . 8_455
C10S C9S N2S C9S 71.1(2) . 8_455
C1 C3 O2 V1 -68.8(2) . .
C1 C3 O2 V2 67.1(2) . .
C1 C4 O3 V3 -69.6(2) . .
C1 C4 O3 V1 68.9(2) . .
C1 C2 O8 V2 -67.7(3) . .
C1 C2 O8 V3 67.9(2) . .
V3 O4 V1 O1 -173.35(10) 13 .
V3 O4 V1 O5 82.34(10) 13 .
V3 O4 V1 O2 -75.53(9) 13 .
V3 O4 V1 O3 -6.7(3) 13 .
V3 O4 V1 O10 2.62(8) 13 .
V3 O4 V1 V2 49.92(8) 13 13
V2 O5 V1 O1 175.10(10) 13 .
V2 O5 V1 O4 -79.06(10) 13 .
V2 O5 V1 O2 19.0(3) 13 .
V2 O5 V1 O3 79.47(10) 13 .
V2 O5 V1 O10 2.07(8) 13 .
V2 O5 V1 V3 -45.06(9) 13 13
C3 O2 V1 O1 -39.48(18) . .
V2 O2 V1 O1 -179.31(9) . .
C3 O2 V1 O4 -144.16(17) . .
V2 O2 V1 O4 76.01(9) . .
C3 O2 V1 O5 117.0(2) . .
V2 O2 V1 O5 -22.8(2) . .
C3 O2 V1 O3 55.93(16) . .
V2 O2 V1 O3 -83.90(8) . .
C3 O2 V1 O10 134.10(16) . .
V2 O2 V1 O10 -5.73(6) . .
C3 O2 V1 V2 129.61(15) . 13
V2 O2 V1 V2 -10.22(11) . 13
C3 O2 V1 V3 -177.66(16) . 13
V2 O2 V1 V3 42.51(7) . 13
C4 O3 V1 O1 40.63(18) . .
V3 O3 V1 O1 -176.97(9) . .
C4 O3 V1 O4 -126.3(2) . .
V3 O3 V1 O4 16.1(2) . .
C4 O3 V1 O5 143.22(17) . .
V3 O3 V1 O5 -74.37(9) . .
C4 O3 V1 O2 -56.27(17) . .
V3 O3 V1 O2 86.14(8) . .
C4 O3 V1 O10 -135.85(17) . .
V3 O3 V1 O10 6.56(6) . .
C4 O3 V1 V2 176.07(17) . 13
V3 O3 V1 V2 -41.52(6) . 13
C4 O3 V1 V3 -130.94(16) . 13
V3 O3 V1 V3 11.47(10) . 13
V2 O10 V1 O1 62.3(5) . .
V2 O10 V1 O1 -117.7(5) 13 .
V1 O10 V1 O1 -105(3) 13 .
V3 O10 V1 O1 146.9(5) 13 .
V3 O10 V1 O1 -33.1(5) . .
V2 O10 V1 O4 -86.51(6) . .
V2 O10 V1 O4 93.49(6) 13 .
V1 O10 V1 O4 106(3) 13 .
V3 O10 V1 O4 -2.00(6) 13 .
V3 O10 V1 O4 178.00(6) . .
V2 O10 V1 O5 178.47(6) . .
V2 O10 V1 O5 -1.53(6) 13 .
V1 O10 V1 O5 11(3) 13 .
V3 O10 V1 O5 -97.02(6) 13 .
V3 O10 V1 O5 82.98(6) . .
V2 O10 V1 O2 4.98(5) . .
V2 O10 V1 O2 -175.02(5) 13 .
V1 O10 V1 O2 -162(3) 13 .
V3 O10 V1 O2 89.49(5) 13 .
V3 O10 V1 O2 -90.51(5) . .
V2 O10 V1 O3 89.99(5) . .
V2 O10 V1 O3 -90.01(5) 13 .
V1 O10 V1 O3 -77(3) 13 .
V3 O10 V1 O3 174.50(5) 13 .
V3 O10 V1 O3 -5.50(5) . .
V2 O10 V1 V2 180.0 . 13
V1 O10 V1 V2 13(3) 13 13
V3 O10 V1 V2 -95.490(17) 13 13
V3 O10 V1 V2 84.508(17) . 13
V2 O10 V1 V3 -84.510(17) . 13
V2 O10 V1 V3 95.490(17) 13 13
V1 O10 V1 V3 108(3) 13 13
V3 O10 V1 V3 180.0 . 13
V3 O6 V2 O7 175.60(10) 13 .
V3 O6 V2 O5 -79.16(10) 13 13
V3 O6 V2 O8 19.4(3) 13 .
V3 O6 V2 O2 80.14(9) 13 .
V3 O6 V2 O10 2.06(8) 13 .
V3 O6 V2 V1 -45.00(8) 13 13
C2 O8 V2 O7 -40.97(18) . .
V3 O8 V2 O7 179.89(9) . .
C2 O8 V2 O5 -144.77(17) . 13
V3 O8 V2 O5 76.09(9) . 13
C2 O8 V2 O6 115.8(2) . .
V3 O8 V2 O6 -23.3(2) . .
C2 O8 V2 O2 54.58(17) . .
V3 O8 V2 O2 -84.57(8) . .
C2 O8 V2 O10 133.34(17) . .
V3 O8 V2 O10 -5.81(6) . .
C2 O8 V2 V3 128.79(16) . 13
V3 O8 V2 V3 -10.36(11) . 13
C2 O8 V2 V1 -178.50(17) . 13
V3 O8 V2 V1 42.35(7) . 13
C3 O2 V2 O7 40.76(17) . .
V1 O2 V2 O7 -179.45(10) . .
C3 O2 V2 O5 -124.7(2) . 13
V1 O2 V2 O5 15.1(3) . 13
C3 O2 V2 O6 144.36(16) . .
V1 O2 V2 O6 -75.85(9) . .
C3 O2 V2 O8 -54.77(16) . .
V1 O2 V2 O8 85.02(9) . .
C3 O2 V2 O10 -134.03(16) . .
V1 O2 V2 O10 5.76(6) . .
C3 O2 V2 V3 177.53(16) . 13
V1 O2 V2 V3 -42.68(7) . 13
C3 O2 V2 V1 -129.62(15) . 13
V1 O2 V2 V1 10.17(11) . 13
V2 O10 V2 O7 -27(5) 13 .
V1 O10 V2 O7 -45.3(5) . .
V1 O10 V2 O7 134.7(5) 13 .
V3 O10 V2 O7 -129.9(5) 13 .
V3 O10 V2 O7 50.1(5) . .
V2 O10 V2 O5 -163(5) 13 13
V1 O10 V2 O5 178.42(6) . 13
V1 O10 V2 O5 -1.59(6) 13 13
V3 O10 V2 O5 93.81(6) 13 13
V3 O10 V2 O5 -86.19(6) . 13
V2 O10 V2 O6 101(5) 13 .
V1 O10 V2 O6 83.08(6) . .
V1 O10 V2 O6 -96.92(6) 13 .
V3 O10 V2 O6 -1.53(6) 13 .
V3 O10 V2 O6 178.48(6) . .
V2 O10 V2 O8 -72(5) 13 .
V1 O10 V2 O8 -90.39(5) . .
V1 O10 V2 O8 89.60(5) 13 .
V3 O10 V2 O8 -175.00(5) 13 .
V3 O10 V2 O8 5.00(5) . .
V2 O10 V2 O2 13(5) 13 .
V1 O10 V2 O2 -4.90(5) . .
V1 O10 V2 O2 175.10(5) 13 .
V3 O10 V2 O2 -89.51(5) 13 .
V3 O10 V2 O2 90.50(5) . .
V2 O10 V2 V3 103(5) 13 13
V1 O10 V2 V3 84.608(16) . 13
V1 O10 V2 V3 -95.393(16) 13 13
V3 O10 V2 V3 180.0 . 13
V2 O10 V2 V1 -162(5) 13 13
V1 O10 V2 V1 180.0 . 13
V3 O10 V2 V1 95.393(16) 13 13
V3 O10 V2 V1 -84.604(16) . 13
C4 O3 V3 O9 -39.01(18) . .
V1 O3 V3 O9 179.50(9) . .
C4 O3 V3 O6 -143.34(17) . 13
V1 O3 V3 O6 75.17(9) . 13
C4 O3 V3 O4 115.8(2) . 13
V1 O3 V3 O4 -25.7(2) . 13
C4 O3 V3 O8 56.54(17) . .
V1 O3 V3 O8 -84.95(8) . .
C4 O3 V3 O10 134.98(17) . .
V1 O3 V3 O10 -6.52(6) . .
C4 O3 V3 V2 -177.06(17) . 13
V1 O3 V3 V2 41.45(6) . 13
C4 O3 V3 V1 129.98(16) . 13
V1 O3 V3 V1 -11.51(10) . 13
C2 O8 V3 O9 42.32(18) . .
V2 O8 V3 O9 -178.28(9) . .
C2 O8 V3 O6 -124.4(2) . 13
V2 O8 V3 O6 15.0(3) . 13
C2 O8 V3 O4 145.15(17) . 13
V2 O8 V3 O4 -75.45(9) . 13
C2 O8 V3 O3 -54.68(17) . .
V2 O8 V3 O3 84.71(9) . .
C2 O8 V3 O10 -133.60(17) . .
V2 O8 V3 O10 5.79(6) . .
C2 O8 V3 V2 -129.21(15) . 13
V2 O8 V3 V2 10.19(11) . 13
C2 O8 V3 V1 178.27(17) . 13
V2 O8 V3 V1 -42.33(7) . 13
V2 O10 V3 O9 -37.5(6) . .
V2 O10 V3 O9 142.5(6) 13 .
V1 O10 V3 O9 57.8(6) . .
V1 O10 V3 O9 -122.2(6) 13 .
V3 O10 V3 O9 -146.2(12) 13 .
V2 O10 V3 O6 178.42(6) . 13
V2 O10 V3 O6 -1.58(6) 13 13
V1 O10 V3 O6 -86.27(6) . 13
V1 O10 V3 O6 93.73(6) 13 13
V3 O10 V3 O6 69.6(10) 13 13
V2 O10 V3 O4 82.75(6) . 13
V2 O10 V3 O4 -97.26(6) 13 13
V1 O10 V3 O4 178.05(6) . 13
V1 O10 V3 O4 -1.95(6) 13 13
V3 O10 V3 O4 -26.0(10) 13 13
V2 O10 V3 O3 -89.71(5) . .
V2 O10 V3 O3 90.29(5) 13 .
V1 O10 V3 O3 5.59(5) . .
V1 O10 V3 O3 -174.41(5) 13 .
V3 O10 V3 O3 161.5(10) 13 .
V2 O10 V3 O8 -4.94(5) . .
V2 O10 V3 O8 175.06(5) 13 .
V1 O10 V3 O8 90.37(5) . .
V1 O10 V3 O8 -89.64(5) 13 .
V3 O10 V3 O8 -113.7(10) 13 .
V2 O10 V3 V2 180.0 . 13
V1 O10 V3 V2 -84.693(16) . 13
V1 O10 V3 V2 95.303(16) 13 13
V3 O10 V3 V2 71.2(10) 13 13
V2 O10 V3 V1 84.698(16) . 13
V2 O10 V3 V1 -95.303(16) 13 13
V1 O10 V3 V1 180.0 . 13
V3 O10 V3 V1 -24.1(10) 13 13
